data_7219500
loop_
_publ_author_name
'D\"oring, Cindy'
'N\"ather, Christian'
'Jess, Inke'
'Ibrom, Kerstin'
'Jones, Peter G.'

_publ_section_title
;
 Two polymorphs of 4-hydroxypiperidine with different NH configurations
;
_journal_issue 28
_journal_name_full CrystEngComm
_journal_page_first 5206
_journal_paper_doi 10.1039/C4CE02477J
_journal_volume 17
_journal_year 2015
_chemical_formula_sum 'C5 H11 N O'
_chemical_formula_weight 101.15
_chemical_name_systematic
;
 ?
;
_space_group_IT_number 114
_symmetry_cell_setting tetragonal
_symmetry_space_group_name_Hall 'P -4 2n'
_symmetry_space_group_name_H-M 'P -4 21 c'
_atom_sites_solution_hydrogens geom
_atom_sites_solution_primary direct
_atom_sites_solution_secondary difmap
_audit_creation_method SHELXL-97
_audit_update_record
;
2014-12-02 deposited with the CCDC.
2015-02-04 downloaded from the CCDC.
;
_cell_angle_alpha 90.00
_cell_angle_beta 90.00
_cell_angle_gamma 90.00
_cell_formula_units_Z 8
_cell_length_a 12.0295(4)
_cell_length_b 12.0295(4)
_cell_length_c 8.0824(4)
_cell_measurement_reflns_used 3009
_cell_measurement_temperature 100(2)
_cell_measurement_theta_max 26.7010
_cell_measurement_theta_min 2.3980
_cell_volume 1169.59(8)
_computing_cell_refinement
;
CrysAlisPro, Agilent Technologies,
Version 1.171.36.28 (release 01-02-2013 CrysAlis171 .NET)
(compiled Feb  1 2013,16:14:44)
;
_computing_data_collection
;
CrysAlisPro, Agilent Technologies,
Version 1.171.36.28 (release 01-02-2013 CrysAlis171 .NET)
(compiled Feb  1 2013,16:14:44)
;
_computing_data_reduction
;
CrysAlisPro, Agilent Technologies,
Version 1.171.36.28 (release 01-02-2013 CrysAlis171 .NET)
(compiled Feb  1 2013,16:14:44)
;
_computing_molecular_graphics 'Bruker XP'
_computing_publication_material SHELXL-97
_computing_structure_refinement 'SHELXL-97 (Sheldrick, 1997)'
_computing_structure_solution 'SHELXS-97 (Sheldrick, 1990)'
_diffrn_ambient_temperature 100(2)
_diffrn_detector_area_resol_mean 16.1419
_diffrn_measured_fraction_theta_full 1.000
_diffrn_measured_fraction_theta_max 1.000
_diffrn_measurement_device_type 'Oxford Diffraction Xcalibur, Eos'
_diffrn_measurement_method '\w scan'
_diffrn_radiation_monochromator graphite
_diffrn_radiation_source 'Enhance (Mo) X-ray Source'
_diffrn_radiation_type MoK\a
_diffrn_radiation_wavelength 0.71073
_diffrn_reflns_av_R_equivalents 0.0395
_diffrn_reflns_av_sigmaI/netI 0.0189
_diffrn_reflns_limit_h_max 13
_diffrn_reflns_limit_h_min -15
_diffrn_reflns_limit_k_max 15
_diffrn_reflns_limit_k_min -15
_diffrn_reflns_limit_l_max 10
_diffrn_reflns_limit_l_min -10
_diffrn_reflns_number 9202
_diffrn_reflns_theta_full 26.73
_diffrn_reflns_theta_max 26.73
_diffrn_reflns_theta_min 2.39
_exptl_absorpt_coefficient_mu 0.080
_exptl_absorpt_correction_type none
_exptl_crystal_colour colourless
_exptl_crystal_density_diffrn 1.149
_exptl_crystal_density_method 'not measured'
_exptl_crystal_description block
_exptl_crystal_F_000 448
_exptl_crystal_size_max 0.20
_exptl_crystal_size_mid 0.20
_exptl_crystal_size_min 0.10
_refine_diff_density_max 0.176
_refine_diff_density_min -0.153
_refine_diff_density_rms 0.032
_refine_ls_abs_structure_details 'Flack H D (1983), Acta Cryst. A39, 876-881'
_refine_ls_abs_structure_Flack 1.8(19)
_refine_ls_extinction_method none
_refine_ls_goodness_of_fit_ref 1.068
_refine_ls_hydrogen_treatment mixed
_refine_ls_matrix_type full
_refine_ls_number_parameters 72
_refine_ls_number_reflns 729
_refine_ls_number_restraints 0
_refine_ls_restrained_S_all 1.068
_refine_ls_R_factor_all 0.0344
_refine_ls_R_factor_gt 0.0306
_refine_ls_shift/su_max 0.000
_refine_ls_shift/su_mean 0.000
_refine_ls_structure_factor_coef Fsqd
_refine_ls_weighting_details 'calc w=1/[\s^2^(Fo^2^)+(0.0301P)^2^+0.2877P] where P=(Fo^2^+2Fc^2^)/3'
_refine_ls_weighting_scheme calc
_refine_ls_wR_factor_gt 0.0696
_refine_ls_wR_factor_ref 0.0716
_reflns_number_gt 668
_reflns_number_total 729
_reflns_threshold_expression >2sigma(I)
_cod_data_source_file c4ce02477j2.cif
_cod_data_source_block seesen
_cod_depositor_comments 'Adding full bibliography for 7219500--7219504.cif.'
_cod_original_cell_volume 1169.59(7)
_cod_database_code 7219500

loop_
_symmetry_equiv_pos_as_xyz
'x, y, z'
'-x, -y, z'
'y, -x, -z'
'-y, x, -z'
'-x+1/2, y+1/2, -z+1/2'
'x+1/2, -y+1/2, -z+1/2'
'-y+1/2, -x+1/2, z+1/2'
'y+1/2, x+1/2, z+1/2'

loop_
_atom_site_label
_atom_site_type_symbol
_atom_site_fract_x
_atom_site_fract_y
_atom_site_fract_z
_atom_site_U_iso_or_equiv
_atom_site_adp_type
_atom_site_occupancy
_atom_site_symmetry_multiplicity
_atom_site_calc_flag
_atom_site_refinement_flags
O1 O 0.29868(9) 0.75086(10) 0.03255(14) 0.0187(3) Uani 1 1 d .
H02 H 0.238(2) 0.7475(19) 0.090(3) 0.047(7) Uiso 1 1 d .
N11 N 0.61380(11) 0.74244(13) 0.26833(19) 0.0193(3) Uani 1 1 d .
H01 H 0.6454(17) 0.7047(16) 0.185(3) 0.029(6) Uiso 1 1 d .
C12 C 0.52262(15) 0.67760(16) 0.3414(2) 0.0241(4) Uani 1 1 d .
H12A H 0.4944 0.7172 0.4402 0.029 Uiso 1 1 calc R
H12B H 0.5519 0.6048 0.3782 0.029 Uiso 1 1 calc R
C13 C 0.42608(14) 0.65805(15) 0.2216(2) 0.0213(4) Uani 1 1 d .
H13A H 0.4511 0.6097 0.1297 0.026 Uiso 1 1 calc R
H13B H 0.3648 0.6196 0.2801 0.026 Uiso 1 1 calc R
C14 C 0.38421(13) 0.76773(13) 0.1523(2) 0.0155(4) Uani 1 1 d .
H14 H 0.3533 0.8130 0.2453 0.019 Uiso 1 1 calc R
C15 C 0.47913(13) 0.83151(14) 0.0735(2) 0.0185(4) Uani 1 1 d .
H15A H 0.4522 0.9050 0.0356 0.022 Uiso 1 1 calc R
H15B H 0.5068 0.7903 -0.0241 0.022 Uiso 1 1 calc R
C16 C 0.57367(14) 0.84741(15) 0.1975(2) 0.0203(4) Uani 1 1 d .
H16A H 0.6363 0.8854 0.1416 0.024 Uiso 1 1 calc R
H16B H 0.5477 0.8962 0.2883 0.024 Uiso 1 1 calc R

loop_
_atom_site_aniso_label
_atom_site_aniso_U_11
_atom_site_aniso_U_22
_atom_site_aniso_U_33
_atom_site_aniso_U_23
_atom_site_aniso_U_13
_atom_site_aniso_U_12
O1 0.0118(5) 0.0299(6) 0.0143(6) -0.0016(5) -0.0016(5) -0.0011(6)
N11 0.0126(6) 0.0285(8) 0.0168(7) -0.0008(6) -0.0001(6) 0.0007(7)
C12 0.0202(9) 0.0312(10) 0.0208(8) 0.0075(8) -0.0036(7) -0.0018(8)
C13 0.0180(8) 0.0227(9) 0.0232(8) 0.0056(8) -0.0015(7) -0.0054(7)
C14 0.0124(7) 0.0219(9) 0.0120(7) -0.0022(7) -0.0009(7) 0.0007(6)
C15 0.0167(8) 0.0190(8) 0.0199(8) 0.0029(7) 0.0003(7) -0.0003(7)
C16 0.0160(8) 0.0219(9) 0.0231(9) -0.0026(7) 0.0003(7) -0.0036(7)

loop_
_atom_type_symbol
_atom_type_description
_atom_type_scat_dispersion_real
_atom_type_scat_dispersion_imag
_atom_type_scat_source
C C 0.0033 0.0016 'International Tables Vol C Tables 4.2.6.8 and 6.1.1.4'
H H 0.0000 0.0000 'International Tables Vol C Tables 4.2.6.8 and 6.1.1.4'
N N 0.0061 0.0033 'International Tables Vol C Tables 4.2.6.8 and 6.1.1.4'
O O 0.0106 0.0060 'International Tables Vol C Tables 4.2.6.8 and 6.1.1.4'

loop_
_geom_angle_atom_site_label_1
_geom_angle_atom_site_label_2
_geom_angle_atom_site_label_3
_geom_angle
C16 N11 C12 111.58(13)
N11 C12 C13 113.19(14)
C14 C13 C12 110.57(15)
O1 C14 C15 109.27(13)
O1 C14 C13 111.43(13)
C15 C14 C13 110.16(13)
C14 C15 C16 110.40(14)
N11 C16 C15 113.13(14)

loop_
_geom_bond_atom_site_label_1
_geom_bond_atom_site_label_2
_geom_bond_distance
O1 C14 1.4272(19)
N11 C16 1.468(2)
N11 C12 1.470(2)
C12 C13 1.530(2)
C13 C14 1.519(2)
C14 C15 1.516(2)
C15 C16 1.528(2)

loop_
_geom_hbond_atom_site_label_D
_geom_hbond_atom_site_label_H
_geom_hbond_atom_site_label_A
_geom_hbond_distance_DH
_geom_hbond_distance_HA
_geom_hbond_distance_DA
_geom_hbond_angle_DHA
_geom_hbond_site_symmetry_A
O1 H02 N11 0.86(2) 1.89(3) 2.7464(18) 172(2) 6_465
N11 H01 O1 0.90(2) 2.17(2) 2.9794(19) 150.1(18) 3_565
C14 H14 O1 1.00 2.63 3.487(2) 143.2 8_455

loop_
_geom_torsion_atom_site_label_1
_geom_torsion_atom_site_label_2
_geom_torsion_atom_site_label_3
_geom_torsion_atom_site_label_4
_geom_torsion
C16 N11 C12 C13 53.5(2)
N11 C12 C13 C14 -54.5(2)
C12 C13 C14 O1 176.41(14)
C12 C13 C14 C15 54.96(18)
O1 C14 C15 C16 -178.11(13)
C13 C14 C15 C16 -55.38(18)
C12 N11 C16 C15 -53.97(18)
C14 C15 C16 N11 55.49(18)
